data_4070434
loop_
_publ_author_name
'Pfirrmann, Stefan'
'Yao, Shenglai'
'Ziemer, Burkhard'
'St\"osser, Reinhard'
'Driess, Matthias'
'Limberg, Christian'

_publ_section_title
;
 \b-Diketiminato Nickel(I) Complexes with Very Weak Ligation Allowing for
 H2and N2Activation
;
_journal_issue 24
_journal_name_full Organometallics
_journal_page_first 6855
_journal_paper_doi 10.1021/om9007983
_journal_volume 28
_journal_year 2009
_chemical_formula_moiety 'C74 H114 Br2 Li2 N4 Ni2 O4'
_chemical_formula_sum 'C74 H114 Br2 Li2 N4 Ni2 O4'
_chemical_formula_weight 1414.81
_chemical_name_systematic
; 
 Bis((\m^3^-bromido)-bis(tetrahydrofuran-O-)-(\m^2^-lithium)-(N,N'-
bis(2,6-di-isopropylphenyl)pentan-2,4-di-iminato-N,N')-nickel(I)) 
;
_space_group_IT_number 14
_symmetry_cell_setting monoclinic
_symmetry_space_group_name_Hall '-P 2ybc'
_symmetry_space_group_name_H-M 'P 1 21/c 1'
_atom_sites_solution_hydrogens geom
_atom_sites_solution_primary direct
_atom_sites_solution_secondary difmap
_audit_creation_method SHELXL-97
_cell_angle_alpha 90.00
_cell_angle_beta 91.549(2)
_cell_angle_gamma 90.00
_cell_formula_units_Z 4
_cell_length_a 21.8673(6)
_cell_length_b 19.8655(5)
_cell_length_c 17.5029(5)
_cell_measurement_reflns_used 2000
_cell_measurement_temperature 100(2)
_cell_measurement_theta_max 25
_cell_measurement_theta_min 5
_cell_volume 7600.6(4)
_computing_cell_refinement 'X-AREA (Stoe & Cie, 2002)'
_computing_data_collection 'X-AREA (Stoe & Cie, 2002)'
_computing_data_reduction 'X-RED (Stoe & Cie, 2002)'
_computing_molecular_graphics 'DIAMOND (Brandenburg & Berndt, 1999)'
_computing_publication_material 'SHELXL97 (Sheldrick, 1997)'
_computing_structure_refinement 'SHELXL97 (Sheldrick, 1997)'
_computing_structure_solution 'SIR2004 (Burla et al., 2005)'
_diffrn_ambient_temperature 100(2)
_diffrn_detector_area_resol_mean 6.67
_diffrn_measured_fraction_theta_full 0.998
_diffrn_measured_fraction_theta_max 0.998
_diffrn_measurement_device 'Stoe IPDS-2t diffractometer'
_diffrn_measurement_method '\w-rotation,\w-incr.=1\%,231 exposures'
_diffrn_radiation_collimation '0.5 mm diameter monocapillary'
_diffrn_radiation_monochromator 'planar graphite'
_diffrn_radiation_source 'long fine focus sealed X-ray tube'
_diffrn_radiation_type MoK\a
_diffrn_radiation_wavelength 0.71073
_diffrn_reflns_av_R_equivalents 0.1791
_diffrn_reflns_av_sigmaI/netI 0.2296
_diffrn_reflns_limit_h_max 27
_diffrn_reflns_limit_h_min -27
_diffrn_reflns_limit_k_max 25
_diffrn_reflns_limit_k_min -25
_diffrn_reflns_limit_l_max 22
_diffrn_reflns_limit_l_min -22
_diffrn_reflns_number 36919
_diffrn_reflns_theta_full 27.00
_diffrn_reflns_theta_max 27.00
_diffrn_reflns_theta_min 3.41
_diffrn_standards_decay_% 0
_diffrn_standards_interval_count 0
_diffrn_standards_interval_time 0
_diffrn_standards_number 0
_exptl_absorpt_coefficient_mu 1.593
_exptl_absorpt_correction_T_max 0.9390
_exptl_absorpt_correction_T_min 0.5030
_exptl_absorpt_correction_type numerical
_exptl_absorpt_process_details
;
The crystal faces were indexed by microscope on the diffractometer. After 
that a numerical absorption correction basing on a Gaussian algorithsm 
was applied, which is implemented in the X-RED program (Stoe, 2002).
;
_exptl_crystal_colour red
_exptl_crystal_density_diffrn 1.236
_exptl_crystal_density_method none
_exptl_crystal_description plate
_exptl_crystal_F_000 3000
_exptl_crystal_size_max 0.50
_exptl_crystal_size_mid 0.35
_exptl_crystal_size_min 0.04
_refine_diff_density_max 0.880
_refine_diff_density_min -0.577
_refine_diff_density_rms 0.093
_refine_ls_extinction_method none
_refine_ls_goodness_of_fit_ref 0.819
_refine_ls_hydrogen_treatment constr
_refine_ls_matrix_type full
_refine_ls_number_parameters 801
_refine_ls_number_reflns 16561
_refine_ls_number_restraints 78
_refine_ls_restrained_S_all 0.824
_refine_ls_R_factor_all 0.1682
_refine_ls_R_factor_gt 0.0685
_refine_ls_shift/su_max 0.001
_refine_ls_shift/su_mean 0.000
_refine_ls_structure_factor_coef Fsqd
_refine_ls_weighting_details 'calc w=1/[\s^2^(Fo^2^)+(0.0284P)^2^] where P=(Fo^2^+2Fc^2^)/3'
_refine_ls_weighting_scheme calc
_refine_ls_wR_factor_gt 0.1006
_refine_ls_wR_factor_ref 0.1241
_reflns_number_gt 7492
_reflns_number_total 16561
_reflns_threshold_expression I>2sigma(I)
_cod_data_source_file om9007983_si_002.cif
_cod_data_source_block 3
_cod_original_sg_symbol_H-M 'P 21/c'
_cod_database_code 4070434

loop_
_symmetry_equiv_pos_as_xyz
'x, y, z'
'-x, y+1/2, -z+1/2'
'-x, -y, -z'
'x, -y-1/2, z-1/2'

loop_
_atom_site_label
_atom_site_type_symbol
_atom_site_fract_x
_atom_site_fract_y
_atom_site_fract_z
_atom_site_U_iso_or_equiv
_atom_site_adp_type
_atom_site_occupancy
_atom_site_symmetry_multiplicity
_atom_site_calc_flag
_atom_site_refinement_flags
_atom_site_disorder_assembly
_atom_site_disorder_group
C1 C 0.3591(3) 0.1507(3) 0.6116(4) 0.0248(15) Uani 1 1 d . . .
H1A H 0.3194 0.1298 0.6211 0.030 Uiso 1 1 d R . .
H1B H 0.3906 0.1299 0.6447 0.030 Uiso 1 1 d R . .
H1C H 0.3694 0.1440 0.5580 0.030 Uiso 1 1 d R . .
C2 C 0.3557(3) 0.2254(3) 0.6285(3) 0.0184(14) Uani 1 1 d . . .
C3 C 0.3095(3) 0.2456(3) 0.6767(3) 0.0197(14) Uani 1 1 d . . .
H3 H 0.2829 0.2110 0.6929 0.024 Uiso 1 1 calc R . .
C4 C 0.2968(3) 0.3109(3) 0.7049(3) 0.0181(13) Uani 1 1 d . . .
C5 C 0.2427(3) 0.3186(3) 0.7556(4) 0.0240(15) Uani 1 1 d . . .
H5A H 0.2281 0.2740 0.7707 0.029 Uiso 1 1 d R . .
H5B H 0.2098 0.3425 0.7277 0.029 Uiso 1 1 d R . .
H5C H 0.2548 0.3443 0.8013 0.029 Uiso 1 1 d R . .
C6 C 0.4416(3) 0.2425(3) 0.5501(3) 0.0189(13) Uani 1 1 d . . .
C7 C 0.4346(3) 0.2535(3) 0.4706(4) 0.0246(15) Uani 1 1 d . . .
C8 C 0.4811(3) 0.2288(3) 0.4232(4) 0.0308(17) Uani 1 1 d . . .
H8 H 0.4773 0.2338 0.3693 0.037 Uiso 1 1 calc R . .
C9 C 0.5314(3) 0.1979(3) 0.4548(4) 0.0307(16) Uani 1 1 d . . .
H9 H 0.5617 0.1807 0.4222 0.037 Uiso 1 1 calc R . .
C10 C 0.5395(3) 0.1909(3) 0.5326(4) 0.0317(17) Uani 1 1 d . . .
H10 H 0.5759 0.1709 0.5530 0.038 Uiso 1 1 calc R . .
C11 C 0.4944(3) 0.2131(3) 0.5814(4) 0.0213(14) Uani 1 1 d . . .
C12 C 0.3801(3) 0.2895(3) 0.4360(3) 0.0268(16) Uani 1 1 d . . .
H12 H 0.3716 0.3285 0.4701 0.032 Uiso 1 1 calc R . .
C13 C 0.3225(3) 0.2466(4) 0.4336(4) 0.0355(18) Uani 1 1 d . . .
H13A H 0.3132 0.2321 0.4855 0.043 Uiso 1 1 calc R . .
H13B H 0.3290 0.2070 0.4015 0.043 Uiso 1 1 calc R . .
H13C H 0.2883 0.2731 0.4123 0.043 Uiso 1 1 calc R . .
C14 C 0.3903(4) 0.3187(4) 0.3562(4) 0.041(2) Uani 1 1 d . . .
H14A H 0.3999 0.2822 0.3208 0.050 Uiso 1 1 calc R . .
H14B H 0.4244 0.3507 0.3587 0.050 Uiso 1 1 calc R . .
H14C H 0.3531 0.3419 0.3380 0.050 Uiso 1 1 calc R . .
C15 C 0.5061(3) 0.2097(3) 0.6673(4) 0.0289(16) Uani 1 1 d . . .
H15 H 0.4658 0.2169 0.6917 0.035 Uiso 1 1 calc R . .
C16 C 0.5300(4) 0.1416(4) 0.6953(4) 0.046(2) Uani 1 1 d . . .
H16A H 0.5691 0.1318 0.6716 0.055 Uiso 1 1 calc R . .
H16B H 0.5003 0.1064 0.6813 0.055 Uiso 1 1 calc R . .
H16C H 0.5359 0.1427 0.7510 0.055 Uiso 1 1 calc R . .
C17 C 0.5476(4) 0.2670(4) 0.6939(4) 0.040(2) Uani 1 1 d . . .
H17A H 0.5285 0.3101 0.6801 0.048 Uiso 1 1 calc R . .
H17B H 0.5871 0.2632 0.6693 0.048 Uiso 1 1 calc R . .
H17C H 0.5537 0.2646 0.7495 0.048 Uiso 1 1 calc R . .
C18 C 0.3118(2) 0.4296(3) 0.7154(3) 0.0172(12) Uani 1 1 d . . .
C19 C 0.3416(3) 0.4560(3) 0.7800(3) 0.0184(13) Uani 1 1 d . . .
C20 C 0.3249(3) 0.5217(3) 0.8018(4) 0.0270(15) Uani 1 1 d . . .
H20 H 0.3447 0.5418 0.8451 0.032 Uiso 1 1 calc R . .
C21 C 0.2808(3) 0.5572(3) 0.7621(4) 0.0328(18) Uani 1 1 d . . .
H21 H 0.2708 0.6016 0.7776 0.039 Uiso 1 1 calc R . .
C22 C 0.2511(3) 0.5292(4) 0.7005(4) 0.0298(16) Uani 1 1 d . . .
H22 H 0.2199 0.5539 0.6742 0.036 Uiso 1 1 calc R . .
C23 C 0.2660(3) 0.4638(3) 0.6752(3) 0.0221(14) Uani 1 1 d . . .
C24 C 0.3910(3) 0.4184(3) 0.8230(3) 0.0208(13) Uani 1 1 d . . .
H24 H 0.3824 0.3694 0.8157 0.025 Uiso 1 1 calc R . .
C25 C 0.3920(3) 0.4316(4) 0.9095(3) 0.0274(15) Uani 1 1 d . . .
H25A H 0.3525 0.4188 0.9304 0.033 Uiso 1 1 calc R . .
H25B H 0.3996 0.4795 0.9192 0.033 Uiso 1 1 calc R . .
H25C H 0.4246 0.4048 0.9342 0.033 Uiso 1 1 calc R . .
C26 C 0.4532(3) 0.4313(4) 0.7914(3) 0.0290(15) Uani 1 1 d . . .
H26A H 0.4628 0.4794 0.7953 0.035 Uiso 1 1 calc R . .
H26B H 0.4535 0.4176 0.7376 0.035 Uiso 1 1 calc R . .
H26C H 0.4840 0.4055 0.8206 0.035 Uiso 1 1 calc R . .
C27 C 0.2355(3) 0.4362(3) 0.6037(3) 0.0235(15) Uani 1 1 d . . .
H27 H 0.2373 0.3860 0.6076 0.028 Uiso 1 1 calc R . .
C28 C 0.1685(3) 0.4551(4) 0.5919(4) 0.0356(18) Uani 1 1 d . . .
H28A H 0.1648 0.5041 0.5878 0.043 Uiso 1 1 calc R . .
H28B H 0.1453 0.4391 0.6354 0.043 Uiso 1 1 calc R . .
H28C H 0.1524 0.4341 0.5448 0.043 Uiso 1 1 calc R . .
C29 C 0.2714(3) 0.4560(4) 0.5328(3) 0.0300(16) Uani 1 1 d . . .
H29A H 0.3134 0.4392 0.5382 0.036 Uiso 1 1 calc R . .
H29B H 0.2720 0.5052 0.5280 0.036 Uiso 1 1 calc R . .
H29C H 0.2516 0.4364 0.4871 0.036 Uiso 1 1 calc R . .
C30 C 0.5765(4) 0.4929(5) 0.6997(4) 0.056(3) Uani 1 1 d . . .
H30A H 0.5443 0.4581 0.6946 0.068 Uiso 1 1 calc R . .
H30B H 0.5572 0.5366 0.7118 0.068 Uiso 1 1 calc R . .
C31 C 0.6224(4) 0.4742(5) 0.7594(4) 0.052(2) Uani 1 1 d . . .
H31A H 0.6289 0.4249 0.7606 0.063 Uiso 1 1 calc R . .
H31B H 0.6097 0.4894 0.8104 0.063 Uiso 1 1 calc R . .
C32 C 0.6790(3) 0.5099(4) 0.7361(3) 0.0337(18) Uani 1 1 d . . .
H32A H 0.7162 0.4868 0.7561 0.040 Uiso 1 1 calc R . .
H32B H 0.6793 0.5572 0.7541 0.040 Uiso 1 1 calc R . .
C33 C 0.6744(3) 0.5063(3) 0.6499(3) 0.0252(15) Uani 1 1 d . . .
H33A H 0.6903 0.5481 0.6271 0.030 Uiso 1 1 calc R . .
H33B H 0.6985 0.4678 0.6311 0.030 Uiso 1 1 calc R . .
C34 C 0.6332(3) 0.3540(3) 0.5108(4) 0.0298(16) Uani 1 1 d . . .
H34A H 0.5964 0.3283 0.5252 0.036 Uiso 1 1 calc R . .
H34B H 0.6599 0.3603 0.5569 0.036 Uiso 1 1 calc R . .
C35 C 0.6667(3) 0.3185(4) 0.4492(4) 0.0374(19) Uani 1 1 d . . .
H35A H 0.6664 0.2691 0.4567 0.045 Uiso 1 1 calc R . .
H35B H 0.7095 0.3343 0.4467 0.045 Uiso 1 1 calc R . .
C36 C 0.6294(3) 0.3388(3) 0.3782(4) 0.0325(17) Uani 1 1 d . . .
H36A H 0.6554 0.3401 0.3328 0.039 Uiso 1 1 calc R . .
H36B H 0.5952 0.3070 0.3684 0.039 Uiso 1 1 calc R . .
C37 C 0.6058(3) 0.4080(4) 0.3970(4) 0.0358(19) Uani 1 1 d . . .
H37A H 0.6277 0.4428 0.3678 0.043 Uiso 1 1 calc R . .
H37B H 0.5615 0.4113 0.3840 0.043 Uiso 1 1 calc R . .
C38 C 0.8211(3) 0.4204(3) 0.5913(3) 0.0196(13) Uani 1 1 d . . .
H38A H 0.7860 0.3967 0.5683 0.024 Uiso 1 1 d R . .
H38B H 0.8589 0.4032 0.5697 0.024 Uiso 1 1 d R . .
H38C H 0.8174 0.4687 0.5806 0.024 Uiso 1 1 d R . .
C39 C 0.8228(2) 0.4092(3) 0.6764(3) 0.0144(13) Uani 1 1 d . . .
C40 C 0.7790(3) 0.3649(3) 0.7050(3) 0.0172(13) Uani 1 1 d . . .
H40 H 0.7511 0.3460 0.6684 0.021 Uiso 1 1 calc R . .
C41 C 0.7714(3) 0.3452(3) 0.7813(3) 0.0157(13) Uani 1 1 d . . .
C42 C 0.7208(3) 0.2948(3) 0.7968(4) 0.0288(17) Uani 1 1 d . . .
H42A H 0.7280 0.2534 0.7681 0.035 Uiso 1 1 calc R . .
H42B H 0.6812 0.3141 0.7806 0.035 Uiso 1 1 calc R . .
H42C H 0.7205 0.2847 0.8515 0.035 Uiso 1 1 calc R . .
C43 C 0.9090(3) 0.4793(3) 0.6818(3) 0.0198(14) Uani 1 1 d . . .
C44 C 0.8986(3) 0.5499(3) 0.6716(4) 0.0251(15) Uani 1 1 d . . .
C45 C 0.9406(3) 0.5869(3) 0.6330(4) 0.0316(17) Uani 1 1 d . . .
H45 H 0.9343 0.6339 0.6263 0.038 Uiso 1 1 calc R . .
C46 C 0.9923(3) 0.5570(4) 0.6034(4) 0.0335(18) Uani 1 1 d . . .
H46 H 1.0202 0.5832 0.5754 0.040 Uiso 1 1 calc R . .
C47 C 1.0032(3) 0.4887(4) 0.6148(4) 0.0278(16) Uani 1 1 d . . .
H47 H 1.0389 0.4687 0.5949 0.033 Uiso 1 1 calc R . .
C48 C 0.9621(3) 0.4488(3) 0.6555(3) 0.0195(14) Uani 1 1 d . . .
C49 C 0.8404(3) 0.5818(4) 0.7012(4) 0.0346(17) Uani 1 1 d . . .
H49 H 0.8081 0.5461 0.7007 0.042 Uiso 1 1 calc R . .
C50 C 0.8161(4) 0.6399(4) 0.6531(4) 0.049(2) Uani 1 1 d . . .
H50A H 0.8076 0.6244 0.6008 0.058 Uiso 1 1 calc R . .
H50B H 0.8467 0.6760 0.6526 0.058 Uiso 1 1 calc R . .
H50C H 0.7783 0.6570 0.6750 0.058 Uiso 1 1 calc R . .
C51 C 0.8499(4) 0.6043(4) 0.7828(4) 0.051(2) Uani 1 1 d . . .
H51A H 0.8827 0.6380 0.7857 0.061 Uiso 1 1 calc R . .
H51B H 0.8613 0.5655 0.8148 0.061 Uiso 1 1 calc R . .
H51C H 0.8120 0.6242 0.8011 0.061 Uiso 1 1 calc R . .
C52 C 0.9750(3) 0.3749(3) 0.6687(4) 0.0271(16) Uani 1 1 d . . .
H52 H 0.9354 0.3526 0.6806 0.032 Uiso 1 1 calc R . .
C53 C 1.0176(3) 0.3666(4) 0.7378(4) 0.046(2) Uani 1 1 d . . .
H53A H 0.9984 0.3858 0.7829 0.055 Uiso 1 1 calc R . .
H53B H 1.0561 0.3901 0.7289 0.055 Uiso 1 1 calc R . .
H53C H 1.0257 0.3187 0.7465 0.055 Uiso 1 1 calc R . .
C54 C 1.0005(4) 0.3397(4) 0.5985(4) 0.045(2) Uani 1 1 d . . .
H54A H 1.0390 0.3613 0.5846 0.054 Uiso 1 1 calc R . .
H54B H 0.9709 0.3432 0.5557 0.054 Uiso 1 1 calc R . .
H54C H 1.0080 0.2922 0.6103 0.054 Uiso 1 1 calc R . .
C55 C 0.7972(3) 0.3390(3) 0.9142(3) 0.0182(14) Uani 1 1 d . . .
C56 C 0.8283(3) 0.2809(3) 0.9370(4) 0.0244(15) Uani 1 1 d . . .
C57 C 0.8191(3) 0.2566(3) 1.0102(4) 0.0356(18) Uani 1 1 d . . .
H57 H 0.8400 0.2170 1.0265 0.043 Uiso 1 1 calc R . .
C58 C 0.7805(3) 0.2882(4) 1.0601(4) 0.0343(18) Uani 1 1 d . . .
H58 H 0.7743 0.2701 1.1095 0.041 Uiso 1 1 calc R . .
C59 C 0.7513(3) 0.3463(3) 1.0370(4) 0.0321(17) Uani 1 1 d . . .
H59 H 0.7250 0.3683 1.0714 0.038 Uiso 1 1 calc R . .
C60 C 0.7590(3) 0.3738(3) 0.9652(3) 0.0231(15) Uani 1 1 d . . .
C61 C 0.8708(3) 0.2446(3) 0.8837(4) 0.0308(17) Uani 1 1 d . . .
H61 H 0.8644 0.2641 0.8315 0.037 Uiso 1 1 calc R . .
C62 C 0.9377(3) 0.2553(4) 0.9071(4) 0.0397(19) Uani 1 1 d . . .
H62A H 0.9450 0.2383 0.9591 0.048 Uiso 1 1 calc R . .
H62B H 0.9473 0.3035 0.9055 0.048 Uiso 1 1 calc R . .
H62C H 0.9638 0.2310 0.8718 0.048 Uiso 1 1 calc R . .
C63 C 0.8562(4) 0.1692(4) 0.8787(5) 0.051(2) Uani 1 1 d . . .
H63A H 0.8138 0.1631 0.8606 0.061 Uiso 1 1 calc R . .
H63B H 0.8617 0.1487 0.9294 0.061 Uiso 1 1 calc R . .
H63C H 0.8838 0.1475 0.8430 0.061 Uiso 1 1 calc R . .
C64 C 0.7286(3) 0.4399(3) 0.9429(4) 0.0268(16) Uani 1 1 d . . .
H64 H 0.7340 0.4465 0.8868 0.032 Uiso 1 1 calc R . .
C65 C 0.7591(3) 0.4980(4) 0.9836(4) 0.0369(18) Uani 1 1 d . . .
H65A H 0.8024 0.4996 0.9706 0.044 Uiso 1 1 calc R . .
H65B H 0.7557 0.4922 1.0389 0.044 Uiso 1 1 calc R . .
H65C H 0.7391 0.5401 0.9678 0.044 Uiso 1 1 calc R . .
C66 C 0.6599(3) 0.4386(4) 0.9569(4) 0.0360(19) Uani 1 1 d . . .
H66A H 0.6531 0.4310 1.0113 0.043 Uiso 1 1 calc R . .
H66B H 0.6408 0.4022 0.9269 0.043 Uiso 1 1 calc R . .
H66C H 0.6417 0.4817 0.9414 0.043 Uiso 1 1 calc R . .
C67 C 0.8581(5) 0.6336(8) 1.0905(7) 0.113(5) Uani 1 1 d . . .
H67A H 0.8722 0.6572 1.1375 0.136 Uiso 1 1 calc R . .
H67B H 0.8295 0.5973 1.1045 0.136 Uiso 1 1 calc R . .
C68 C 0.8290(5) 0.6801(7) 1.0372(10) 0.126(6) Uani 1 1 d . . .
H68A H 0.8083 0.7168 1.0647 0.151 Uiso 1 1 calc R . .
H68B H 0.7985 0.6567 1.0039 0.151 Uiso 1 1 calc R . .
C69 C 0.8841(7) 0.7091(6) 0.9881(8) 0.123(5) Uani 1 1 d . . .
H69A H 0.8711 0.7207 0.9350 0.148 Uiso 1 1 calc R . .
H69B H 0.9048 0.7480 1.0128 0.148 Uiso 1 1 calc R . .
C70 C 0.9220(3) 0.6451(4) 0.9927(5) 0.044(2) Uani 1 1 d . A .
H70A H 0.9157 0.6185 0.9453 0.052 Uiso 1 1 calc R . .
H70B H 0.9659 0.6567 0.9978 0.052 Uiso 1 1 calc R . .
C71 C 0.9452(6) 0.4447(5) 1.2100(7) 0.042(3) Uiso 0.625(13) 1 d PDU A 1
H71A H 0.9278 0.4587 1.2591 0.050 Uiso 0.625(13) 1 d PR A 1
H71B H 0.9859 0.4660 1.2054 0.050 Uiso 0.625(13) 1 d PR A 1
C71S C 0.9702(7) 0.4290(9) 1.1963(8) 0.025(4) Uiso 0.375(13) 1 d PDU A 2
H71C H 0.9571 0.4070 1.2439 0.030 Uiso 0.375(13) 1 d PR A 2
H71D H 1.0046 0.4605 1.2057 0.030 Uiso 0.375(13) 1 d PR A 2
C72 C 0.9666(5) 0.3693(6) 1.1991(6) 0.045(4) Uani 0.625(13) 1 d PDU A 1
H72A H 0.9665 0.3499 1.2512 0.054 Uiso 0.625(13) 1 d PR A 1
H72B H 1.0051 0.3562 1.1746 0.054 Uiso 0.625(13) 1 d PR A 1
C72S C 0.9799(6) 0.3862(9) 1.1260(9) 0.029(5) Uiso 0.375(13) 1 d PDU A 2
H72C H 0.9872 0.4121 1.0788 0.035 Uiso 0.375(13) 1 d PR A 2
H72D H 1.0150 0.3556 1.1356 0.035 Uiso 0.375(13) 1 d PR A 2
C73 C 0.9111(7) 0.3416(6) 1.1530(11) 0.078(6) Uani 0.625(13) 1 d PDU A 1
H73A H 0.9243 0.3151 1.1084 0.094 Uiso 0.625(13) 1 d PR A 1
H73B H 0.8844 0.3131 1.1844 0.094 Uiso 0.625(13) 1 d PR A 1
C73S C 0.9195(9) 0.3452(8) 1.1158(19) 0.092(11) Uiso 0.375(13) 1 d PDU A 2
H73C H 0.9158 0.3105 1.1560 0.111 Uiso 0.375(13) 1 d PR A 2
H73D H 0.9139 0.3246 1.0646 0.111 Uiso 0.375(13) 1 d PR A 2
C74 C 0.8768(4) 0.4053(5) 1.1286(7) 0.098(4) Uani 1 1 d DU . .
H74A H 0.8646 0.4021 1.0738 0.117 Uiso 1 1 d R A .
H74B H 0.8396 0.4120 1.1586 0.117 Uiso 1 1 d R . .
Br1 Br 0.46732(3) 0.42456(4) 0.54977(4) 0.02268(15) Uani 1 1 d . . .
Br2 Br 0.93878(3) 0.46309(4) 0.92946(4) 0.03291(18) Uani 1 1 d . . .
Li1 Li 0.5721(5) 0.4829(6) 0.5315(6) 0.028(3) Uani 1 1 d . . .
Li2 Li 0.9462(8) 0.5225(10) 1.0601(10) 0.080(5) Uani 1 1 d . . .
N1 N 0.3957(2) 0.2677(2) 0.5982(3) 0.0163(11) Uani 1 1 d . . .
N2 N 0.3301(2) 0.3646(3) 0.6873(3) 0.0172(11) Uani 1 1 d . . .
N3 N 0.8653(2) 0.4391(2) 0.7201(2) 0.0141(11) Uani 1 1 d . A .
N4 N 0.8070(2) 0.3660(2) 0.8395(3) 0.0167(11) Uani 1 1 d . A .
Ni1 Ni 0.39574(3) 0.36197(4) 0.61962(4) 0.01580(17) Uani 1 1 d . . .
Ni2 Ni 0.87299(3) 0.42739(4) 0.82734(4) 0.01760(18) Uani 1 1 d . . .
O1 O 0.61085(19) 0.4978(3) 0.6301(2) 0.0328(12) Uani 1 1 d . . .
O2 O 0.61651(18) 0.4173(2) 0.4777(2) 0.0246(10) Uani 1 1 d . . .
O3 O 0.9056(4) 0.6087(4) 1.0527(4) 0.087(2) Uani 1 1 d . A .
O4 O 0.9206(3) 0.4604(4) 1.1399(5) 0.109(3) Uani 1 1 d DU A .

loop_
_atom_site_aniso_label
_atom_site_aniso_U_11
_atom_site_aniso_U_22
_atom_site_aniso_U_33
_atom_site_aniso_U_23
_atom_site_aniso_U_13
_atom_site_aniso_U_12
C1 0.034(4) 0.012(3) 0.029(4) 0.000(3) 0.003(3) -0.006(3)
C2 0.023(3) 0.017(3) 0.015(3) 0.001(3) -0.004(3) -0.004(3)
C3 0.022(3) 0.018(3) 0.019(3) -0.002(3) 0.004(3) -0.005(3)
C4 0.013(3) 0.023(4) 0.018(3) -0.001(3) 0.003(2) 0.000(3)
C5 0.028(4) 0.024(4) 0.021(3) 0.005(3) 0.013(3) 0.000(3)
C6 0.028(3) 0.010(3) 0.019(3) -0.001(3) 0.001(3) 0.001(3)
C7 0.032(4) 0.018(4) 0.024(4) -0.004(3) 0.005(3) -0.006(3)
C8 0.044(4) 0.028(4) 0.021(4) -0.007(3) 0.003(3) -0.004(3)
C9 0.033(4) 0.027(4) 0.033(4) -0.009(3) 0.018(3) 0.004(3)
C10 0.028(4) 0.024(4) 0.043(5) -0.007(3) 0.000(3) 0.001(3)
C11 0.021(3) 0.018(3) 0.025(4) 0.003(3) 0.003(3) -0.001(3)
C12 0.041(4) 0.025(4) 0.014(3) -0.004(3) -0.002(3) 0.006(3)
C13 0.037(4) 0.041(5) 0.028(4) -0.009(3) -0.011(3) 0.002(4)
C14 0.059(5) 0.043(5) 0.022(4) 0.005(4) 0.001(4) -0.002(4)
C15 0.030(4) 0.025(4) 0.032(4) 0.006(3) 0.002(3) 0.006(3)
C16 0.050(5) 0.039(5) 0.049(5) 0.014(4) -0.003(4) 0.005(4)
C17 0.059(5) 0.033(5) 0.028(4) -0.001(3) -0.009(4) 0.011(4)
C18 0.019(3) 0.009(3) 0.024(3) 0.002(3) 0.016(2) 0.002(3)
C19 0.025(3) 0.017(3) 0.015(3) 0.005(3) 0.014(2) 0.001(3)
C20 0.044(4) 0.023(4) 0.015(3) -0.004(3) 0.010(3) 0.005(3)
C21 0.053(5) 0.017(4) 0.029(4) 0.002(3) 0.014(3) 0.014(3)
C22 0.031(4) 0.029(4) 0.030(4) 0.009(3) 0.008(3) 0.015(3)
C23 0.020(3) 0.032(4) 0.014(3) 0.006(3) 0.004(2) -0.003(3)
C24 0.027(3) 0.012(3) 0.023(3) -0.001(3) 0.008(3) 0.002(3)
C25 0.034(4) 0.028(4) 0.020(3) -0.003(3) -0.003(3) 0.009(3)
C26 0.033(4) 0.030(4) 0.024(3) -0.007(3) 0.006(3) -0.005(3)
C27 0.022(3) 0.022(4) 0.026(3) 0.015(3) 0.000(3) 0.000(3)
C28 0.027(4) 0.049(5) 0.031(4) 0.006(4) 0.007(3) 0.002(3)
C29 0.026(4) 0.046(5) 0.018(3) 0.004(3) 0.001(3) 0.004(3)
C30 0.043(5) 0.101(8) 0.027(4) 0.005(5) 0.027(4) -0.016(5)
C31 0.065(6) 0.067(6) 0.025(4) 0.004(4) 0.007(4) -0.003(5)
C32 0.033(4) 0.056(5) 0.012(3) -0.008(3) -0.003(3) 0.003(4)
C33 0.028(4) 0.032(4) 0.015(3) -0.005(3) 0.000(3) 0.002(3)
C34 0.039(4) 0.022(4) 0.029(4) 0.001(3) -0.005(3) 0.003(3)
C35 0.032(4) 0.034(4) 0.046(5) -0.019(4) -0.002(3) 0.013(3)
C36 0.042(4) 0.027(4) 0.030(4) -0.013(3) 0.018(3) -0.006(3)
C37 0.045(4) 0.040(5) 0.022(4) -0.003(3) 0.000(3) 0.004(4)
C38 0.024(3) 0.019(3) 0.016(3) 0.000(3) -0.002(2) -0.003(3)
C39 0.019(3) 0.016(3) 0.009(3) -0.001(2) 0.001(2) 0.004(2)
C40 0.022(3) 0.016(3) 0.013(3) -0.004(3) -0.002(2) 0.000(3)
C41 0.019(3) 0.013(3) 0.015(3) -0.003(2) 0.001(2) 0.000(2)
C42 0.036(4) 0.027(4) 0.022(4) 0.002(3) -0.005(3) -0.018(3)
C43 0.023(3) 0.024(4) 0.012(3) 0.002(3) -0.008(3) -0.007(3)
C44 0.019(3) 0.021(4) 0.034(4) 0.003(3) -0.003(3) -0.001(3)
C45 0.045(4) 0.017(4) 0.033(4) 0.008(3) 0.003(3) -0.012(3)
C46 0.035(4) 0.041(5) 0.025(4) 0.011(3) 0.001(3) -0.022(3)
C47 0.025(4) 0.038(4) 0.021(3) -0.004(3) 0.006(3) -0.007(3)
C48 0.020(3) 0.026(4) 0.013(3) 0.000(3) 0.000(2) 0.000(3)
C49 0.038(4) 0.019(4) 0.048(4) 0.004(4) 0.002(3) -0.006(3)
C50 0.052(5) 0.036(5) 0.057(5) -0.013(4) -0.020(4) 0.022(4)
C51 0.053(5) 0.058(6) 0.041(5) 0.003(4) 0.002(4) 0.026(4)
C52 0.024(3) 0.022(4) 0.035(4) 0.005(3) 0.004(3) -0.003(3)
C53 0.061(5) 0.037(5) 0.040(5) 0.005(4) 0.008(4) 0.017(4)
C54 0.054(5) 0.037(5) 0.045(5) -0.019(4) 0.002(4) 0.006(4)
C55 0.025(3) 0.013(3) 0.017(3) 0.008(3) 0.003(3) -0.008(3)
C56 0.031(4) 0.023(4) 0.019(3) 0.000(3) 0.001(3) -0.001(3)
C57 0.055(5) 0.014(4) 0.038(4) 0.013(3) -0.008(4) -0.006(3)
C58 0.056(5) 0.032(4) 0.015(3) 0.006(3) 0.001(3) -0.013(4)
C59 0.045(4) 0.027(4) 0.025(4) 0.001(3) 0.013(3) -0.009(3)
C60 0.037(4) 0.023(4) 0.010(3) 0.000(3) 0.005(3) -0.005(3)
C61 0.039(4) 0.017(4) 0.037(4) -0.001(3) -0.010(3) 0.010(3)
C62 0.047(5) 0.027(4) 0.045(5) -0.007(4) 0.008(4) 0.004(4)
C63 0.055(5) 0.024(4) 0.074(6) -0.024(4) 0.015(5) -0.001(4)
C64 0.038(4) 0.020(4) 0.023(3) -0.001(3) 0.015(3) 0.012(3)
C65 0.028(4) 0.032(4) 0.051(5) 0.005(4) 0.014(3) 0.005(3)
C66 0.030(4) 0.043(5) 0.035(4) -0.010(4) -0.004(3) -0.001(3)
C67 0.068(8) 0.162(14) 0.112(11) -0.057(11) 0.034(7) 0.022(9)
C68 0.062(8) 0.090(10) 0.225(18) -0.019(11) 0.008(10) 0.041(8)
C69 0.171(14) 0.061(9) 0.137(12) 0.049(8) -0.014(11) -0.025(9)
C70 0.041(4) 0.048(5) 0.043(5) -0.006(4) 0.021(4) 0.007(4)
C72 0.029(6) 0.080(10) 0.027(6) 0.001(7) 0.007(5) 0.010(7)
C73 0.068(10) 0.067(11) 0.099(14) -0.051(9) -0.027(9) 0.007(8)
C74 0.073(7) 0.083(8) 0.136(10) 0.018(8) -0.020(7) -0.036(6)
Br1 0.0203(3) 0.0227(4) 0.0253(3) 0.0061(3) 0.0054(3) -0.0030(3)
Br2 0.0263(4) 0.0470(5) 0.0250(4) -0.0120(3) -0.0069(3) -0.0045(3)
Li1 0.022(6) 0.033(7) 0.029(6) 0.000(5) 0.004(5) -0.001(5)
Li2 0.064(11) 0.096(15) 0.081(12) 0.024(11) 0.026(9) -0.006(10)
N1 0.023(3) 0.014(3) 0.012(3) 0.002(2) 0.002(2) -0.004(2)
N2 0.021(3) 0.017(3) 0.014(2) -0.001(2) 0.001(2) 0.005(2)
N3 0.018(2) 0.012(3) 0.012(2) -0.002(2) -0.0013(19) -0.004(2)
N4 0.024(3) 0.012(3) 0.015(3) 0.001(2) 0.006(2) -0.003(2)
Ni1 0.0180(4) 0.0140(4) 0.0157(4) 0.0001(3) 0.0060(3) -0.0002(3)
Ni2 0.0200(4) 0.0193(4) 0.0134(4) -0.0007(4) -0.0003(3) -0.0047(4)
O1 0.022(3) 0.058(4) 0.018(2) -0.002(2) 0.0045(19) -0.006(2)
O2 0.029(2) 0.022(3) 0.023(2) -0.003(2) 0.0050(18) 0.000(2)
O3 0.094(6) 0.087(6) 0.081(5) -0.001(5) 0.001(5) 0.012(5)
O4 0.101(6) 0.111(7) 0.112(6) 0.019(5) -0.017(5) -0.034(5)

loop_
_atom_type_symbol
_atom_type_description
_atom_type_scat_dispersion_real
_atom_type_scat_dispersion_imag
_atom_type_scat_source
C C 0.0033 0.0016 'International Tables Vol C Tables 4.2.6.8 and 6.1.1.4'
H H 0.0000 0.0000 'International Tables Vol C Tables 4.2.6.8 and 6.1.1.4'
Br Br -0.2901 2.4595 'International Tables Vol C Tables 4.2.6.8 and 6.1.1.4'
Li Li -0.0003 0.0001 'International Tables Vol C Tables 4.2.6.8 and 6.1.1.4'
N N 0.0061 0.0033 'International Tables Vol C Tables 4.2.6.8 and 6.1.1.4'
Ni Ni 0.3393 1.1124 'International Tables Vol C Tables 4.2.6.8 and 6.1.1.4'
O O 0.0106 0.0060 'International Tables Vol C Tables 4.2.6.8 and 6.1.1.4'

loop_
_geom_angle_atom_site_label_1
_geom_angle_atom_site_label_2
_geom_angle_atom_site_label_3
_geom_angle
_geom_angle_site_symmetry_1
_geom_angle_site_symmetry_3
C2 C1 H1A 109.5 . .
C2 C1 H1B 109.5 . .
H1A C1 H1B 109.5 . .
C2 C1 H1C 109.5 . .
H1A C1 H1C 109.5 . .
H1B C1 H1C 109.5 . .
N1 C2 C3 123.6(6) . .
N1 C2 C1 120.3(6) . .
C3 C2 C1 116.1(6) . .
C2 C3 C4 128.8(6) . .
C2 C3 H3 115.6 . .
C4 C3 H3 115.6 . .
N2 C4 C3 122.6(6) . .
N2 C4 C5 119.8(6) . .
C3 C4 C5 117.5(6) . .
C4 C5 H5A 109.5 . .
C4 C5 H5B 109.5 . .
H5A C5 H5B 109.5 . .
C4 C5 H5C 109.5 . .
H5A C5 H5C 109.5 . .
H5B C5 H5C 109.5 . .
C11 C6 C7 121.3(6) . .
C11 C6 N1 120.4(5) . .
C7 C6 N1 118.1(5) . .
C6 C7 C8 117.6(6) . .
C6 C7 C12 122.3(6) . .
C8 C7 C12 120.1(6) . .
C9 C8 C7 120.1(6) . .
C9 C8 H8 120.0 . .
C7 C8 H8 120.0 . .
C8 C9 C10 121.9(6) . .
C8 C9 H9 119.0 . .
C10 C9 H9 119.0 . .
C9 C10 C11 120.0(6) . .
C9 C10 H10 120.0 . .
C11 C10 H10 120.0 . .
C6 C11 C10 118.9(6) . .
C6 C11 C15 121.6(6) . .
C10 C11 C15 119.3(6) . .
C7 C12 C13 113.1(6) . .
C7 C12 C14 114.4(6) . .
C13 C12 C14 109.2(5) . .
C7 C12 H12 106.5 . .
C13 C12 H12 106.5 . .
C14 C12 H12 106.5 . .
C12 C13 H13A 109.5 . .
C12 C13 H13B 109.5 . .
H13A C13 H13B 109.5 . .
C12 C13 H13C 109.5 . .
H13A C13 H13C 109.5 . .
H13B C13 H13C 109.5 . .
C12 C14 H14A 109.5 . .
C12 C14 H14B 109.5 . .
H14A C14 H14B 109.5 . .
C12 C14 H14C 109.5 . .
H14A C14 H14C 109.5 . .
H14B C14 H14C 109.5 . .
C17 C15 C11 110.7(6) . .
C17 C15 C16 111.7(5) . .
C11 C15 C16 113.8(6) . .
C17 C15 H15 106.7 . .
C11 C15 H15 106.7 . .
C16 C15 H15 106.7 . .
C15 C16 H16A 109.5 . .
C15 C16 H16B 109.5 . .
H16A C16 H16B 109.5 . .
C15 C16 H16C 109.5 . .
H16A C16 H16C 109.5 . .
H16B C16 H16C 109.5 . .
C15 C17 H17A 109.5 . .
C15 C17 H17B 109.5 . .
H17A C17 H17B 109.5 . .
C15 C17 H17C 109.5 . .
H17A C17 H17C 109.5 . .
H17B C17 H17C 109.5 . .
C23 C18 C19 122.9(6) . .
C23 C18 N2 118.0(5) . .
C19 C18 N2 119.1(5) . .
C18 C19 C20 116.7(6) . .
C18 C19 C24 122.4(5) . .
C20 C19 C24 120.8(6) . .
C21 C20 C19 121.5(6) . .
C21 C20 H20 119.2 . .
C19 C20 H20 119.2 . .
C22 C21 C20 120.3(6) . .
C22 C21 H21 119.8 . .
C20 C21 H21 119.8 . .
C21 C22 C23 121.1(6) . .
C21 C22 H22 119.5 . .
C23 C22 H22 119.5 . .
C18 C23 C22 117.4(6) . .
C18 C23 C27 122.7(6) . .
C22 C23 C27 119.7(5) . .
C19 C24 C26 112.1(5) . .
C19 C24 C25 113.6(5) . .
C26 C24 C25 110.1(5) . .
C19 C24 H24 106.8 . .
C26 C24 H24 106.8 . .
C25 C24 H24 106.8 . .
C24 C25 H25A 109.5 . .
C24 C25 H25B 109.5 . .
H25A C25 H25B 109.5 . .
C24 C25 H25C 109.5 . .
H25A C25 H25C 109.5 . .
H25B C25 H25C 109.5 . .
C24 C26 H26A 109.5 . .
C24 C26 H26B 109.5 . .
H26A C26 H26B 109.5 . .
C24 C26 H26C 109.5 . .
H26A C26 H26C 109.5 . .
H26B C26 H26C 109.5 . .
C23 C27 C28 115.2(6) . .
C23 C27 C29 110.7(5) . .
C28 C27 C29 109.8(5) . .
C23 C27 H27 106.9 . .
C28 C27 H27 106.9 . .
C29 C27 H27 106.9 . .
C27 C28 H28A 109.5 . .
C27 C28 H28B 109.5 . .
H28A C28 H28B 109.5 . .
C27 C28 H28C 109.5 . .
H28A C28 H28C 109.5 . .
H28B C28 H28C 109.5 . .
C27 C29 H29A 109.5 . .
C27 C29 H29B 109.5 . .
H29A C29 H29B 109.5 . .
C27 C29 H29C 109.5 . .
H29A C29 H29C 109.5 . .
H29B C29 H29C 109.5 . .
O1 C30 C31 104.7(6) . .
O1 C30 H30A 110.8 . .
C31 C30 H30A 110.8 . .
O1 C30 H30B 110.8 . .
C31 C30 H30B 110.8 . .
H30A C30 H30B 108.9 . .
C30 C31 C32 103.8(6) . .
C30 C31 H31A 111.0 . .
C32 C31 H31A 111.0 . .
C30 C31 H31B 111.0 . .
C32 C31 H31B 111.0 . .
H31A C31 H31B 109.0 . .
C31 C32 C33 102.6(5) . .
C31 C32 H32A 111.3 . .
C33 C32 H32A 111.3 . .
C31 C32 H32B 111.3 . .
C33 C32 H32B 111.3 . .
H32A C32 H32B 109.2 . .
O1 C33 C32 106.5(5) . .
O1 C33 H33A 110.4 . .
C32 C33 H33A 110.4 . .
O1 C33 H33B 110.4 . .
C32 C33 H33B 110.4 . .
H33A C33 H33B 108.6 . .
O2 C34 C35 104.3(5) . .
O2 C34 H34A 110.9 . .
C35 C34 H34A 110.9 . .
O2 C34 H34B 110.9 . .
C35 C34 H34B 110.9 . .
H34A C34 H34B 108.9 . .
C34 C35 C36 101.6(5) . .
C34 C35 H35A 111.4 . .
C36 C35 H35A 111.4 . .
C34 C35 H35B 111.4 . .
C36 C35 H35B 111.4 . .
H35A C35 H35B 109.3 . .
C37 C36 C35 104.1(5) . .
C37 C36 H36A 110.9 . .
C35 C36 H36A 110.9 . .
C37 C36 H36B 110.9 . .
C35 C36 H36B 110.9 . .
H36A C36 H36B 109.0 . .
O2 C37 C36 106.4(5) . .
O2 C37 H37A 110.4 . .
C36 C37 H37A 110.4 . .
O2 C37 H37B 110.4 . .
C36 C37 H37B 110.4 . .
H37A C37 H37B 108.6 . .
C39 C38 H38A 109.5 . .
C39 C38 H38B 109.5 . .
H38A C38 H38B 109.5 . .
C39 C38 H38C 109.5 . .
H38A C38 H38C 109.5 . .
H38B C38 H38C 109.5 . .
N3 C39 C40 123.4(5) . .
N3 C39 C38 120.0(5) . .
C40 C39 C38 116.5(5) . .
C39 C40 C41 127.8(5) . .
C39 C40 H40 116.1 . .
C41 C40 H40 116.1 . .
N4 C41 C40 124.0(5) . .
N4 C41 C42 118.8(5) . .
C40 C41 C42 117.2(5) . .
C41 C42 H42A 109.5 . .
C41 C42 H42B 109.5 . .
H42A C42 H42B 109.5 . .
C41 C42 H42C 109.5 . .
H42A C42 H42C 109.5 . .
H42B C42 H42C 109.5 . .
C48 C43 N3 118.9(6) . .
C48 C43 C44 120.9(6) . .
N3 C43 C44 120.1(6) . .
C45 C44 C43 118.8(6) . .
C45 C44 C49 121.5(6) . .
C43 C44 C49 119.6(6) . .
C44 C45 C46 121.1(6) . .
C44 C45 H45 119.4 . .
C46 C45 H45 119.4 . .
C45 C46 C47 120.2(6) . .
C45 C46 H46 119.9 . .
C47 C46 H46 119.9 . .
C46 C47 C48 120.8(6) . .
C46 C47 H47 119.6 . .
C48 C47 H47 119.6 . .
C43 C48 C47 118.0(6) . .
C43 C48 C52 121.6(6) . .
C47 C48 C52 120.4(6) . .
C51 C49 C50 109.7(6) . .
C51 C49 C44 110.6(6) . .
C50 C49 C44 114.2(6) . .
C51 C49 H49 107.4 . .
C50 C49 H49 107.4 . .
C44 C49 H49 107.4 . .
C49 C50 H50A 109.5 . .
C49 C50 H50B 109.5 . .
H50A C50 H50B 109.5 . .
C49 C50 H50C 109.5 . .
H50A C50 H50C 109.5 . .
H50B C50 H50C 109.5 . .
C49 C51 H51A 109.5 . .
C49 C51 H51B 109.5 . .
H51A C51 H51B 109.5 . .
C49 C51 H51C 109.5 . .
H51A C51 H51C 109.5 . .
H51B C51 H51C 109.5 . .
C48 C52 C53 109.5(6) . .
C48 C52 C54 113.0(6) . .
C53 C52 C54 111.2(6) . .
C48 C52 H52 107.6 . .
C53 C52 H52 107.6 . .
C54 C52 H52 107.6 . .
C52 C53 H53A 109.5 . .
C52 C53 H53B 109.5 . .
H53A C53 H53B 109.5 . .
C52 C53 H53C 109.5 . .
H53A C53 H53C 109.5 . .
H53B C53 H53C 109.5 . .
C52 C54 H54A 109.5 . .
C52 C54 H54B 109.5 . .
H54A C54 H54B 109.5 . .
C52 C54 H54C 109.5 . .
H54A C54 H54C 109.5 . .
H54B C54 H54C 109.5 . .
C56 C55 C60 121.1(6) . .
C56 C55 N4 119.1(6) . .
C60 C55 N4 119.7(5) . .
C57 C56 C55 118.0(6) . .
C57 C56 C61 120.6(6) . .
C55 C56 C61 121.4(6) . .
C58 C57 C56 122.1(7) . .
C58 C57 H57 118.9 . .
C56 C57 H57 118.9 . .
C59 C58 C57 118.9(6) . .
C59 C58 H58 120.6 . .
C57 C58 H58 120.6 . .
C58 C59 C60 122.0(7) . .
C58 C59 H59 119.0 . .
C60 C59 H59 119.0 . .
C59 C60 C55 117.8(6) . .
C59 C60 C64 120.7(6) . .
C55 C60 C64 121.4(5) . .
C56 C61 C62 111.7(6) . .
C56 C61 C63 111.6(6) . .
C62 C61 C63 110.4(6) . .
C56 C61 H61 107.6 . .
C62 C61 H61 107.6 . .
C63 C61 H61 107.6 . .
C61 C62 H62A 109.5 . .
C61 C62 H62B 109.5 . .
H62A C62 H62B 109.5 . .
C61 C62 H62C 109.5 . .
H62A C62 H62C 109.5 . .
H62B C62 H62C 109.5 . .
C61 C63 H63A 109.5 . .
C61 C63 H63B 109.5 . .
H63A C63 H63B 109.5 . .
C61 C63 H63C 109.5 . .
H63A C63 H63C 109.5 . .
H63B C63 H63C 109.5 . .
C65 C64 C60 110.9(5) . .
C65 C64 C66 111.3(5) . .
C60 C64 C66 111.7(6) . .
C65 C64 H64 107.6 . .
C60 C64 H64 107.6 . .
C66 C64 H64 107.6 . .
C64 C65 H65A 109.5 . .
C64 C65 H65B 109.5 . .
H65A C65 H65B 109.5 . .
C64 C65 H65C 109.5 . .
H65A C65 H65C 109.5 . .
H65B C65 H65C 109.5 . .
C64 C66 H66A 109.5 . .
C64 C66 H66B 109.5 . .
H66A C66 H66B 109.5 . .
C64 C66 H66C 109.5 . .
H66A C66 H66C 109.5 . .
H66B C66 H66C 109.5 . .
O3 C67 C68 104.6(11) . .
O3 C67 H67A 110.8 . .
C68 C67 H67A 110.8 . .
O3 C67 H67B 110.8 . .
C68 C67 H67B 110.8 . .
H67A C67 H67B 108.9 . .
C67 C68 C69 104.5(10) . .
C67 C68 H68A 110.8 . .
C69 C68 H68A 110.8 . .
C67 C68 H68B 110.8 . .
C69 C68 H68B 110.8 . .
H68A C68 H68B 108.9 . .
C70 C69 C68 95.0(8) . .
C70 C69 H69A 112.7 . .
C68 C69 H69A 112.7 . .
C70 C69 H69B 112.7 . .
C68 C69 H69B 112.7 . .
H69A C69 H69B 110.2 . .
O3 C70 C69 109.8(8) . .
C69 C70 Li2 149.6(8) . .
O3 C70 H70A 109.7 . .
C69 C70 H70A 109.7 . .
Li2 C70 H70A 84.7 . .
O3 C70 H70B 109.7 . .
C69 C70 H70B 109.7 . .
Li2 C70 H70B 89.6 . .
H70A C70 H70B 108.2 . .
O4 C71 C72 102.6(8) . .
O4 C71 H71A 124.6 . .
C72 C71 H71A 119.4 . .
O4 C71 H71B 99.4 . .
C72 C71 H71B 97.2 . .
H71A C71 H71B 108.5 . .
C72S C71S O4 79.8(9) . .
C72S C71S H71C 119.1 . .
O4 C71S H71C 119.6 . .
C72S C71S H71D 111.6 . .
O4 C71S H71D 111.2 . .
H71C C71S H71D 112.0 . .
C73 C72 C71 99.8(8) . .
C73 C72 H71C 116.9 . .
C73 C72 H72A 108.7 . .
C71 C72 H72A 104.5 . .
C73 C72 H72B 110.2 . .
C71 C72 H72B 124.0 . .
H72A C72 H72B 108.7 . .
C71S C72S C73S 104.4(12) . .
C71S C72S H72C 114.5 . .
C73S C72S H72C 109.3 . .
C71S C72S H72D 109.4 . .
C73S C72S H72D 110.5 . .
H72C C72S H72D 108.6 . .
C74 C73 C72 102.9(8) . .
C74 C73 H73A 111.8 . .
C72 C73 H73A 111.2 . .
C74 C73 H73B 109.6 . .
C72 C73 H73B 112.5 . .
H73A C73 H73B 108.9 . .
C74 C73S C72S 95.4(9) . .
C74 C73S H73C 112.1 . .
C72S C73S H73C 111.6 . .
C74 C73S H73D 113.1 . .
C72S C73S H73D 113.8 . .
H73C C73S H73D 110.1 . .
O4 C74 C73 105.5(7) . .
O4 C74 C73S 101.7(8) . .
O4 C74 H74A 109.8 . .
C73 C74 H74A 109.5 . .
O4 C74 H74B 112.0 . .
C73 C74 H74B 111.5 . .
H74A C74 H74B 108.5 . .
Ni1 Br1 Li1 117.7(3) . 3_666
Ni1 Br1 Li1 153.8(2) . .
Li1 Br1 Li1 83.8(4) 3_666 .
Ni2 Br2 Li2 132.0(4) . 3_767
Ni2 Br2 Li2 145.9(4) . .
Li2 Br2 Li2 81.1(6) 3_767 .
O2 Li1 O1 109.4(6) . .
O2 Li1 Br1 113.7(5) . 3_666
O1 Li1 Br1 122.8(6) . 3_666
O2 Li1 Br1 102.7(5) . .
O1 Li1 Br1 109.1(5) . .
Br1 Li1 Br1 96.2(4) 3_666 .
O2 Li1 Li1 117.5(6) . 3_666
O1 Li1 Li1 130.3(7) . 3_666
Br1 Li1 Li1 49.7(3) 3_666 3_666
Br1 Li1 Li1 46.5(3) . 3_666
O3 Li2 O4 117.8(9) . .
O3 Li2 Br2 111.0(9) . 3_767
O4 Li2 Br2 108.8(8) . 3_767
O3 Li2 Br2 109.3(8) . .
O4 Li2 Br2 109.4(9) . .
Br2 Li2 Br2 98.9(6) 3_767 .
O3 Li2 C70 26.3(4) . .
O4 Li2 C70 144.0(9) . .
Br2 Li2 C70 96.3(6) 3_767 .
Br2 Li2 C70 91.1(6) . .
O3 Li2 Li2 121.9(10) . 3_767
O4 Li2 Li2 120.2(11) . 3_767
Br2 Li2 Li2 50.0(4) 3_767 3_767
Br2 Li2 Li2 48.9(5) . 3_767
C70 Li2 Li2 95.6(7) . 3_767
C2 N1 C6 119.8(5) . .
C2 N1 Ni1 122.5(4) . .
C6 N1 Ni1 117.7(4) . .
C4 N2 C18 118.7(5) . .
C4 N2 Ni1 123.5(4) . .
C18 N2 Ni1 117.5(4) . .
C39 N3 C43 116.7(4) . .
C39 N3 Ni2 123.8(4) . .
C43 N3 Ni2 119.4(3) . .
C41 N4 C55 118.8(5) . .
C41 N4 Ni2 122.8(4) . .
C55 N4 Ni2 118.3(4) . .
N2 Ni1 N1 98.8(2) . .
N2 Ni1 Br1 146.66(16) . .
N1 Ni1 Br1 114.28(15) . .
N3 Ni2 N4 98.20(19) . .
N3 Ni2 Br2 138.20(14) . .
N4 Ni2 Br2 123.53(14) . .
C33 O1 C30 109.0(5) . .
C33 O1 Li1 129.5(5) . .
C30 O1 Li1 121.1(5) . .
C34 O2 C37 108.7(5) . .
C34 O2 Li1 122.2(5) . .
C37 O2 Li1 120.3(5) . .
C70 O3 C67 114.6(10) . .
C70 O3 Li2 113.6(8) . .
C67 O3 Li2 130.9(10) . .
C71 O4 C74 101.1(8) . .
C74 O4 C71S 103.0(8) . .
C71 O4 Li2 132.3(9) . .
C74 O4 Li2 125.0(9) . .
C71S O4 Li2 119.5(9) . .

loop_
_geom_bond_atom_site_label_1
_geom_bond_atom_site_label_2
_geom_bond_distance
_geom_bond_site_symmetry_2
C1 C2 1.516(8) .
C1 H1A 0.9800 .
C1 H1B 0.9800 .
C1 H1C 0.9800 .
C2 N1 1.332(7) .
C2 C3 1.393(8) .
C3 C4 1.418(8) .
C3 H3 0.9500 .
C4 N2 1.331(8) .
C4 C5 1.507(8) .
C5 H5A 0.9800 .
C5 H5B 0.9800 .
C5 H5C 0.9800 .
C6 C11 1.393(8) .
C6 C7 1.411(8) .
C6 N1 1.420(8) .
C7 C8 1.417(9) .
C7 C12 1.505(9) .
C8 C9 1.363(9) .
C8 H8 0.9500 .
C9 C10 1.374(9) .
C9 H9 0.9500 .
C10 C11 1.393(9) .
C10 H10 0.9500 .
C11 C15 1.521(9) .
C12 C13 1.519(9) .
C12 C14 1.535(9) .
C12 H12 1.0000 .
C13 H13A 0.9800 .
C13 H13B 0.9800 .
C13 H13C 0.9800 .
C14 H14A 0.9800 .
C14 H14B 0.9800 .
C14 H14C 0.9800 .
C15 C17 1.519(9) .
C15 C16 1.526(9) .
C15 H15 1.0000 .
C16 H16A 0.9800 .
C16 H16B 0.9800 .
C16 H16C 0.9800 .
C17 H17A 0.9800 .
C17 H17B 0.9800 .
C17 H17C 0.9800 .
C18 C23 1.386(8) .
C18 C19 1.392(8) .
C18 N2 1.443(7) .
C19 C20 1.410(8) .
C19 C24 1.500(8) .
C20 C21 1.370(9) .
C20 H20 0.9500 .
C21 C22 1.362(9) .
C21 H21 0.9500 .
C22 C23 1.412(9) .
C22 H22 0.9500 .
C23 C27 1.506(8) .
C24 C26 1.505(8) .
C24 C25 1.536(8) .
C24 H24 1.0000 .
C25 H25A 0.9800 .
C25 H25B 0.9800 .
C25 H25C 0.9800 .
C26 H26A 0.9800 .
C26 H26B 0.9800 .
C26 H26C 0.9800 .
C27 C28 1.520(8) .
C27 C29 1.537(8) .
C27 H27 1.0000 .
C28 H28A 0.9800 .
C28 H28B 0.9800 .
C28 H28C 0.9800 .
C29 H29A 0.9800 .
C29 H29B 0.9800 .
C29 H29C 0.9800 .
C30 O1 1.450(8) .
C30 C31 1.477(10) .
C30 H30A 0.9900 .
C30 H30B 0.9900 .
C31 C32 1.492(10) .
C31 H31A 0.9900 .
C31 H31B 0.9900 .
C32 C33 1.510(8) .
C32 H32A 0.9900 .
C32 H32B 0.9900 .
C33 O1 1.434(7) .
C33 H33A 0.9900 .
C33 H33B 0.9900 .
C34 O2 1.428(7) .
C34 C35 1.497(9) .
C34 H34A 0.9900 .
C34 H34B 0.9900 .
C35 C36 1.522(9) .
C35 H35A 0.9900 .
C35 H35B 0.9900 .
C36 C37 1.509(9) .
C36 H36A 0.9900 .
C36 H36B 0.9900 .
C37 O2 1.437(7) .
C37 H37A 0.9900 .
C37 H37B 0.9900 .
C38 C39 1.505(7) .
C38 H38A 0.9800 .
C38 H38B 0.9800 .
C38 H38C 0.9800 .
C39 N3 1.327(6) .
C39 C40 1.403(8) .
C40 C41 1.407(8) .
C40 H40 0.9500 .
C41 N4 1.332(7) .
C41 C42 1.521(8) .
C42 H42A 0.9800 .
C42 H42B 0.9800 .
C42 H42C 0.9800 .
C43 C48 1.400(8) .
C43 N3 1.425(7) .
C43 C44 1.431(9) .
C44 C45 1.369(9) .
C44 C49 1.525(9) .
C45 C46 1.389(10) .
C45 H45 0.9500 .
C46 C47 1.391(9) .
C46 H46 0.9500 .
C47 C48 1.407(8) .
C47 H47 0.9500 .
C48 C52 1.511(9) .
C49 C51 1.506(10) .
C49 C50 1.517(9) .
C49 H49 1.0000 .
C50 H50A 0.9800 .
C50 H50B 0.9800 .
C50 H50C 0.9800 .
C51 H51A 0.9800 .
C51 H51B 0.9800 .
C51 H51C 0.9800 .
C52 C53 1.516(9) .
C52 C54 1.531(9) .
C52 H52 1.0000 .
C53 H53A 0.9800 .
C53 H53B 0.9800 .
C53 H53C 0.9800 .
C54 H54A 0.9800 .
C54 H54B 0.9800 .
C54 H54C 0.9800 .
C55 C56 1.392(8) .
C55 C60 1.418(9) .
C55 N4 1.435(7) .
C56 C57 1.389(9) .
C56 C61 1.517(9) .
C57 C58 1.381(10) .
C57 H57 0.9500 .
C58 C59 1.375(9) .
C58 H58 0.9500 .
C59 C60 1.385(8) .
C59 H59 0.9500 .
C60 C64 1.518(9) .
C61 C62 1.523(9) .
C61 C63 1.534(9) .
C61 H61 1.0000 .
C62 H62A 0.9800 .
C62 H62B 0.9800 .
C62 H62C 0.9800 .
C63 H63A 0.9800 .
C63 H63B 0.9800 .
C63 H63C 0.9800 .
C64 C65 1.504(9) .
C64 C66 1.530(9) .
C64 H64 1.0000 .
C65 H65A 0.9800 .
C65 H65B 0.9800 .
C65 H65C 0.9800 .
C66 H66A 0.9800 .
C66 H66B 0.9800 .
C66 H66C 0.9800 .
C67 O3 1.341(11) .
C67 C68 1.447(17) .
C67 H67A 0.9900 .
C67 H67B 0.9900 .
C68 C69 1.606(17) .
C68 H68A 0.9900 .
C68 H68B 0.9900 .
C69 C70 1.519(14) .
C69 H69A 0.9900 .
C69 H69B 0.9900 .
C70 O3 1.332(10) .
C70 Li2 2.75(2) .
C70 H70A 0.9900 .
C70 H70B 0.9900 .
C71 O4 1.362(11) .
C71 C72 1.583(14) .
C71 H71A 0.9900 .
C71 H71B 0.9900 .
C71 H71C 0.9871 .
C71S C72S 1.516(15) .
C71S O4 1.575(14) .
C71S H71C 0.9900 .
C71S H71D 0.9900 .
C72 C73 1.541(13) .
C72 H72A 0.9900 .
C72 H72B 0.9900 .
C72S C73S 1.558(17) .
C72S H72C 0.9900 .
C72S H72D 0.9900 .
C73 C74 1.528(13) .
C73 H73A 0.9900 .
C73 H73B 0.9900 .
C73S C74 1.535(16) .
C73S H73C 0.9900 .
C73S H73D 0.9900 .
C74 O4 1.463(9) .
C74 H74A 0.9900 .
C74 H74B 0.9900 .
Br1 Ni1 2.3652(10) .
Br1 Li1 2.465(11) 3_666
Br1 Li1 2.595(11) .
Br2 Ni2 2.3723(9) .
Br2 Li2 2.534(17) 3_767
Br2 Li2 2.57(2) .
Li1 O2 1.893(12) .
Li1 O1 1.925(11) .
Li1 Br1 2.465(11) 3_666
Li1 Li1 3.38(2) 3_666
Li2 O3 1.93(2) .
Li2 O4 1.956(19) .
Li2 Br2 2.534(17) 3_767
Li2 Li2 3.32(4) 3_767
N1 Ni1 1.910(5) .
N2 Ni1 1.887(5) .
N3 Ni2 1.895(4) .
N4 Ni2 1.905(5) .

loop_
_geom_torsion_atom_site_label_1
_geom_torsion_atom_site_label_2
_geom_torsion_atom_site_label_3
_geom_torsion_atom_site_label_4
_geom_torsion
_geom_torsion_site_symmetry_1
_geom_torsion_site_symmetry_4
N1 C2 C3 C4 -2.5(10) . .
C1 C2 C3 C4 177.2(6) . .
C2 C3 C4 N2 0.0(10) . .
C2 C3 C4 C5 178.9(6) . .
C11 C6 C7 C8 4.7(9) . .
N1 C6 C7 C8 179.3(5) . .
C11 C6 C7 C12 -175.7(6) . .
N1 C6 C7 C12 -1.1(9) . .
C6 C7 C8 C9 -2.2(10) . .
C12 C7 C8 C9 178.1(6) . .
C7 C8 C9 C10 -1.5(10) . .
C8 C9 C10 C11 2.8(10) . .
C7 C6 C11 C10 -3.4(9) . .
N1 C6 C11 C10 -177.9(6) . .
C7 C6 C11 C15 171.6(6) . .
N1 C6 C11 C15 -2.9(9) . .
C9 C10 C11 C6 -0.4(10) . .
C9 C10 C11 C15 -175.4(6) . .
C6 C7 C12 C13 -75.0(8) . .
C8 C7 C12 C13 104.6(7) . .
C6 C7 C12 C14 159.1(6) . .
C8 C7 C12 C14 -21.2(9) . .
C6 C11 C15 C17 -97.3(7) . .
C10 C11 C15 C17 77.6(8) . .
C6 C11 C15 C16 135.9(6) . .
C10 C11 C15 C16 -49.2(8) . .
C23 C18 C19 C20 -2.7(8) . .
N2 C18 C19 C20 175.7(5) . .
C23 C18 C19 C24 179.9(5) . .
N2 C18 C19 C24 -1.7(8) . .
C18 C19 C20 C21 1.1(9) . .
C24 C19 C20 C21 178.6(6) . .
C19 C20 C21 C22 0.9(10) . .
C20 C21 C22 C23 -1.4(10) . .
C19 C18 C23 C22 2.2(9) . .
N2 C18 C23 C22 -176.2(5) . .
C19 C18 C23 C27 177.7(5) . .
N2 C18 C23 C27 -0.7(8) . .
C21 C22 C23 C18 0.0(9) . .
C21 C22 C23 C27 -175.7(6) . .
C18 C19 C24 C26 87.9(7) . .
C20 C19 C24 C26 -89.4(7) . .
C18 C19 C24 C25 -146.3(6) . .
C20 C19 C24 C25 36.4(8) . .
C18 C23 C27 C28 147.2(6) . .
C22 C23 C27 C28 -37.4(8) . .
C18 C23 C27 C29 -87.6(7) . .
C22 C23 C27 C29 87.8(7) . .
O1 C30 C31 C32 34.6(9) . .
C30 C31 C32 C33 -35.5(8) . .
C31 C32 C33 O1 23.7(8) . .
O2 C34 C35 C36 -38.8(7) . .
C34 C35 C36 C37 31.2(7) . .
C35 C36 C37 O2 -13.0(7) . .
N3 C39 C40 C41 0.8(10) . .
C38 C39 C40 C41 178.8(6) . .
C39 C40 C41 N4 -1.1(10) . .
C39 C40 C41 C42 -178.6(6) . .
C48 C43 C44 C45 2.3(9) . .
N3 C43 C44 C45 -178.4(5) . .
C48 C43 C44 C49 -179.7(5) . .
N3 C43 C44 C49 -0.5(8) . .
C43 C44 C45 C46 0.6(9) . .
C49 C44 C45 C46 -177.3(6) . .
C44 C45 C46 C47 -2.0(10) . .
C45 C46 C47 C48 0.7(9) . .
N3 C43 C48 C47 177.1(5) . .
C44 C43 C48 C47 -3.6(8) . .
N3 C43 C48 C52 -1.8(8) . .
C44 C43 C48 C52 177.5(5) . .
C46 C47 C48 C43 2.1(9) . .
C46 C47 C48 C52 -179.0(6) . .
C45 C44 C49 C51 -93.4(8) . .
C43 C44 C49 C51 88.7(7) . .
C45 C44 C49 C50 30.8(9) . .
C43 C44 C49 C50 -147.0(6) . .
C43 C48 C52 C53 -97.6(7) . .
C47 C48 C52 C53 83.6(7) . .
C43 C48 C52 C54 137.8(6) . .
C47 C48 C52 C54 -41.1(8) . .
C60 C55 C56 C57 2.3(9) . .
N4 C55 C56 C57 178.5(6) . .
C60 C55 C56 C61 -177.9(6) . .
N4 C55 C56 C61 -1.7(9) . .
C55 C56 C57 C58 0.0(10) . .
C61 C56 C57 C58 -179.8(6) . .
C56 C57 C58 C59 -1.4(10) . .
C57 C58 C59 C60 0.5(10) . .
C58 C59 C60 C55 1.7(10) . .
C58 C59 C60 C64 -176.9(6) . .
C56 C55 C60 C59 -3.2(9) . .
N4 C55 C60 C59 -179.3(5) . .
C56 C55 C60 C64 175.5(6) . .
N4 C55 C60 C64 -0.6(9) . .
C57 C56 C61 C62 -73.6(8) . .
C55 C56 C61 C62 106.6(7) . .
C57 C56 C61 C63 50.5(8) . .
C55 C56 C61 C63 -129.2(7) . .
C59 C60 C64 C65 72.2(8) . .
C55 C60 C64 C65 -106.5(7) . .
C59 C60 C64 C66 -52.5(8) . .
C55 C60 C64 C66 128.8(6) . .
O3 C67 C68 C69 -31.7(14) . .
C67 C68 C69 C70 31.7(13) . .
C68 C69 C70 O3 -22.1(12) . .
C68 C69 C70 Li2 -16(2) . .
O4 C71 C72 C73 -42.1(14) . .
O4 C71S C72S C73S -66.0(14) . .
C71 C72 C73 C74 13.4(16) . .
C71S C72S C73S C74 45(2) . .
C72 C73 C74 O4 16.4(17) . .
C72 C73 C74 C73S 101(3) . .
C72S C73S C74 O4 1.2(19) . .
C72S C73S C74 C73 -100(3) . .
Ni1 Br1 Li1 O2 97.1(6) . .
Li1 Br1 Li1 O2 -116.1(6) 3_666 .
Ni1 Br1 Li1 O1 -18.9(10) . .
Li1 Br1 Li1 O1 127.9(7) 3_666 .
Ni1 Br1 Li1 Br1 -146.8(3) . 3_666
Li1 Br1 Li1 Br1 0.0 3_666 3_666
Ni1 Br1 Li1 Li1 -146.8(3) . 3_666
Ni2 Br2 Li2 O3 -51.9(12) . .
Li2 Br2 Li2 O3 116.0(10) 3_767 .
Ni2 Br2 Li2 O4 78.5(11) . .
Li2 Br2 Li2 O4 -113.6(11) 3_767 .
Ni2 Br2 Li2 Br2 -167.89(18) . 3_767
Li2 Br2 Li2 Br2 0.0 3_767 3_767
Ni2 Br2 Li2 C70 -71.3(8) . .
Li2 Br2 Li2 C70 96.5(6) 3_767 .
Ni2 Br2 Li2 Li2 -167.9(7) . 3_767
C69 C70 Li2 O3 -8.7(17) . .
O3 C70 Li2 O4 8.6(14) . .
C69 C70 Li2 O4 0(3) . .
O3 C70 Li2 Br2 -126.1(11) . 3_767
C69 C70 Li2 Br2 -134.7(15) . 3_767
O3 C70 Li2 Br2 134.9(10) . .
C69 C70 Li2 Br2 126.2(15) . .
O3 C70 Li2 Li2 -176.3(13) . 3_767
C69 C70 Li2 Li2 175.0(14) . 3_767
C3 C2 N1 C6 179.5(5) . .
C1 C2 N1 C6 -0.1(8) . .
C3 C2 N1 Ni1 1.6(8) . .
C1 C2 N1 Ni1 -178.0(4) . .
C11 C6 N1 C2 -80.2(7) . .
C7 C6 N1 C2 105.1(6) . .
C11 C6 N1 Ni1 97.8(6) . .
C7 C6 N1 Ni1 -76.9(6) . .
C3 C4 N2 C18 176.8(5) . .
C5 C4 N2 C18 -2.2(8) . .
C3 C4 N2 Ni1 2.8(8) . .
C5 C4 N2 Ni1 -176.1(4) . .
C23 C18 N2 C4 -82.1(7) . .
C19 C18 N2 C4 99.5(6) . .
C23 C18 N2 Ni1 92.2(5) . .
C19 C18 N2 Ni1 -86.2(6) . .
C40 C39 N3 C43 176.0(5) . .
C38 C39 N3 C43 -1.9(8) . .
C40 C39 N3 Ni2 -0.6(8) . .
C38 C39 N3 Ni2 -178.6(4) . .
C48 C43 N3 C39 -88.1(6) . .
C44 C43 N3 C39 92.6(7) . .
C48 C43 N3 Ni2 88.7(6) . .
C44 C43 N3 Ni2 -90.6(6) . .
C40 C41 N4 C55 -176.1(6) . .
C42 C41 N4 C55 1.4(8) . .
C40 C41 N4 Ni2 1.1(8) . .
C42 C41 N4 Ni2 178.7(4) . .
C56 C55 N4 C41 89.8(7) . .
C60 C55 N4 C41 -93.9(7) . .
C56 C55 N4 Ni2 -87.5(6) . .
C60 C55 N4 Ni2 88.7(6) . .
C4 N2 Ni1 N1 -2.8(5) . .
C18 N2 Ni1 N1 -176.8(4) . .
C4 N2 Ni1 Br1 170.8(3) . .
C18 N2 Ni1 Br1 -3.2(5) . .
C2 N1 Ni1 N2 0.6(5) . .
C6 N1 Ni1 N2 -177.3(4) . .
C2 N1 Ni1 Br1 -175.5(4) . .
C6 N1 Ni1 Br1 6.6(4) . .
Li1 Br1 Ni1 N2 -51.0(4) 3_666 .
Li1 Br1 Ni1 N2 91.1(6) . .
Li1 Br1 Ni1 N1 122.1(3) 3_666 .
Li1 Br1 Ni1 N1 -95.9(6) . .
C39 N3 Ni2 N4 0.6(5) . .
C43 N3 Ni2 N4 -176.0(4) . .
C39 N3 Ni2 Br2 177.5(3) . .
C43 N3 Ni2 Br2 0.9(5) . .
C41 N4 Ni2 N3 -0.8(5) . .
C55 N4 Ni2 N3 176.4(4) . .
C41 N4 Ni2 Br2 -178.3(4) . .
C55 N4 Ni2 Br2 -1.1(5) . .
Li2 Br2 Ni2 N3 -40.0(6) 3_767 .
Li2 Br2 Ni2 N3 123.8(8) . .
Li2 Br2 Ni2 N4 136.3(6) 3_767 .
Li2 Br2 Ni2 N4 -59.9(8) . .
C32 C33 O1 C30 -2.6(8) . .
C32 C33 O1 Li1 -175.0(6) . .
C31 C30 O1 C33 -19.9(9) . .
C31 C30 O1 Li1 153.2(7) . .
O2 Li1 O1 C33 44.7(9) . .
Br1 Li1 O1 C33 -92.6(8) 3_666 .
Br1 Li1 O1 C33 156.3(5) . .
Li1 Li1 O1 C33 -155.1(7) 3_666 .
O2 Li1 O1 C30 -126.9(7) . .
Br1 Li1 O1 C30 95.9(8) 3_666 .
Br1 Li1 O1 C30 -15.2(8) . .
Li1 Li1 O1 C30 33.4(12) 3_666 .
C35 C34 O2 C37 32.2(7) . .
C35 C34 O2 Li1 179.6(5) . .
C36 C37 O2 C34 -11.7(7) . .
C36 C37 O2 Li1 -159.9(6) . .
O1 Li1 O2 C34 50.5(8) . .
Br1 Li1 O2 C34 -168.1(4) 3_666 .
Br1 Li1 O2 C34 -65.3(6) . .
Li1 Li1 O2 C34 -112.6(7) 3_666 .
O1 Li1 O2 C37 -165.7(5) . .
Br1 Li1 O2 C37 -24.3(8) 3_666 .
Br1 Li1 O2 C37 78.5(6) . .
Li1 Li1 O2 C37 31.2(9) 3_666 .
C69 C70 O3 C67 4.5(13) . .
Li2 C70 O3 C67 -170.8(13) . .
C69 C70 O3 Li2 175.3(9) . .
C68 C67 O3 C70 18.2(14) . .
C68 C67 O3 Li2 -150.6(12) . .
O4 Li2 O3 C70 -174.3(9) . .
Br2 Li2 O3 C70 59.4(10) 3_767 .
Br2 Li2 O3 C70 -48.6(10) . .
Li2 Li2 O3 C70 4.3(15) 3_767 .
O4 Li2 O3 C67 -5.4(18) . .
Br2 Li2 O3 C67 -131.7(10) 3_767 .
Br2 Li2 O3 C67 120.3(11) . .
C70 Li2 O3 C67 168.9(16) . .
Li2 Li2 O3 C67 173.2(11) 3_767 .
C72 C71 O4 C74 53.4(11) . .
C72 C71 O4 C71S -43.7(18) . .
C72 C71 O4 Li2 -112.2(12) . .
C73 C74 O4 C71 -44.8(14) . .
C73S C74 O4 C71 -71.1(16) . .
C73 C74 O4 C71S -18.8(14) . .
C73S C74 O4 C71S -45.1(16) . .
C73 C74 O4 Li2 122.3(13) . .
C73S C74 O4 Li2 96.0(17) . .
C72S C71S O4 C71 155(2) . .
C72S C71S O4 C74 66.4(11) . .
C72S C71S O4 Li2 -77.4(12) . .
O3 Li2 O4 C71 -100.3(13) . .
Br2 Li2 O4 C71 27.1(17) 3_767 .
Br2 Li2 O4 C71 134.1(11) . .
C70 Li2 O4 C71 -104.6(16) . .
Li2 Li2 O4 C71 81.0(17) 3_767 .
O3 Li2 O4 C74 97.0(13) . .
Br2 Li2 O4 C74 -135.6(8) 3_767 .
Br2 Li2 O4 C74 -28.6(12) . .
C70 Li2 O4 C74 92.7(18) . .
Li2 Li2 O4 C74 -81.7(13) 3_767 .
O3 Li2 O4 C71S -127.6(11) . .
Br2 Li2 O4 C71S -0.2(14) 3_767 .
Br2 Li2 O4 C71S 106.8(10) . .
C70 Li2 O4 C71S -131.9(14) . .
Li2 Li2 O4 C71S 53.7(16) 3_767 .
